data_7041230
loop_
_publ_author_name
'Behnia, Ava'
'Boyle, Paul D.'
'Fard, Mahmood A.'
'Blacquiere, Johanna M.'
'Puddephatt, Richard J.'

_publ_section_title
;
 Pincer-plus-one ligands in self-assembly with palladium(ii): a molecular
 square and a molecular tetrahedron.
;
_journal_issue 48
_journal_name_full 'Dalton transactions (Cambridge, England : 2003)'
_journal_page_first 19485
_journal_page_last 19490
_journal_paper_doi 10.1039/c6dt04264c
_journal_volume 45
_journal_year 2016
_chemical_formula_sum 'C50 H34 Cl6 N8 O8 Pd4'
_chemical_formula_weight 1513.15
_space_group_crystal_system triclinic
_space_group_IT_number 2
_space_group_name_Hall '-P 1'
_space_group_name_H-M_alt 'P -1'
_symmetry_space_group_name_Hall '-P 1'
_symmetry_space_group_name_H-M 'P -1'
_atom_sites_solution_hydrogens geom
_atom_sites_solution_primary dual
_atom_sites_solution_secondary difmap
_audit_block_doi 10.5517/ccdc.csd.cc1mfb8n
_audit_creation_method SHELXL-2014/7
_audit_update_record
;
2016-09-02 deposited with the CCDC.
2016-11-21 downloaded from the CCDC.
;
_cell_angle_alpha 111.520(7)
_cell_angle_beta 106.400(11)
_cell_angle_gamma 91.530(15)
_cell_formula_units_Z 2
_cell_length_a 12.412(4)
_cell_length_b 13.358(3)
_cell_length_c 17.436(4)
_cell_measurement_reflns_used 9554
_cell_measurement_temperature 110
_cell_measurement_theta_max 42.70
_cell_measurement_theta_min 2.67
_cell_volume 2552.3(12)
_computing_cell_refinement SAINT
_computing_data_collection Apex2
_computing_data_reduction SAINT
_computing_molecular_graphics NRCVAX
_computing_publication_material cif2tables.py
_computing_structure_refinement SHELXL-2014
_computing_structure_solution SHELXT
_diffrn_ambient_temperature 110
_diffrn_detector 'CCD plate'
_diffrn_detector_type 'Bruker Apex2'
_diffrn_measured_fraction_theta_full 0.998
_diffrn_measured_fraction_theta_max 0.985
_diffrn_measurement_device '\k-geometry diffractometer'
_diffrn_measurement_device_type 'Bruker Kappa Axis Apex2'
_diffrn_measurement_method 'phi and omega scans'
_diffrn_radiation_type MoK\a
_diffrn_radiation_wavelength 0.71073
_diffrn_reflns_av_R_equivalents 0.0370
_diffrn_reflns_av_unetI/netI 0.0409
_diffrn_reflns_Laue_measured_fraction_full 0.998
_diffrn_reflns_Laue_measured_fraction_max 0.985
_diffrn_reflns_limit_h_max 23
_diffrn_reflns_limit_h_min -23
_diffrn_reflns_limit_k_max 25
_diffrn_reflns_limit_k_min -24
_diffrn_reflns_limit_l_max 33
_diffrn_reflns_limit_l_min -33
_diffrn_reflns_number 179839
_diffrn_reflns_point_group_measured_fraction_full 0.998
_diffrn_reflns_point_group_measured_fraction_max 0.985
_diffrn_reflns_theta_full 25.242
_diffrn_reflns_theta_max 43.313
_diffrn_reflns_theta_min 2.667
_diffrn_source 'sealed tube'
_exptl_absorpt_coefficient_mu 1.765
_exptl_absorpt_correction_T_max 0.7485
_exptl_absorpt_correction_T_min 0.6656
_exptl_absorpt_correction_type multi-scan
_exptl_absorpt_process_details SADABS
_exptl_crystal_colour red
_exptl_crystal_density_diffrn 1.969
_exptl_crystal_description prism
_exptl_crystal_F_000 1480
_exptl_crystal_recrystallization_method 'Re-crystallisation from solvent: chloroform'
_exptl_crystal_size_max 0.230
_exptl_crystal_size_mid 0.225
_exptl_crystal_size_min 0.151
_refine_diff_density_max 3.008
_refine_diff_density_min -2.402
_refine_diff_density_rms 0.180
_refine_ls_extinction_method none
_refine_ls_goodness_of_fit_ref 1.022
_refine_ls_hydrogen_treatment constr
_refine_ls_matrix_type full
_refine_ls_number_parameters 723
_refine_ls_number_reflns 37874
_refine_ls_number_restraints 10
_refine_ls_restrained_S_all 1.023
_refine_ls_R_factor_all 0.0676
_refine_ls_R_factor_gt 0.0429
_refine_ls_shift/su_max 0.002
_refine_ls_shift/su_mean 0.000
_refine_ls_structure_factor_coef Fsqd
_refine_ls_weighting_details 'w=1/[\s^2^(Fo^2^)+(0.0557P)^2^+3.0811P] where P=(Fo^2^+2Fc^2^)/3'
_refine_ls_weighting_scheme calc
_refine_ls_wR_factor_gt 0.1037
_refine_ls_wR_factor_ref 0.1177
_reflns_Friedel_coverage 0.000
_reflns_number_gt 27956
_reflns_number_total 37874
_reflns_threshold_expression 'I > 2\s(I)'
_cod_data_source_file c6dt04264c1.cif
_cod_data_source_block 4
_cod_depositor_comments 'Adding full bibliography for 7041229--7041231.cif.'
_cod_original_cell_volume 2552.3(11)
_cod_database_code 7041230
_shelx_shelxl_version_number 2014/7
_shelx_space_group_comment
;
The symmetry employed for this shelxl refinement is uniquely defined
by the following loop, which should always be used as a source of
symmetry information in preference to the above space-group names.
They are only intended as comments.
;
_shelx_estimated_absorpt_t_min 0.687
_shelx_estimated_absorpt_t_max 0.776

loop_
_space_group_symop_operation_xyz
'x, y, z'
'-x, -y, -z'

loop_
_atom_site_label
_atom_site_type_symbol
_atom_site_fract_x
_atom_site_fract_y
_atom_site_fract_z
_atom_site_U_iso_or_equiv
_atom_site_adp_type
_atom_site_occupancy
_atom_site_site_symmetry_order
_atom_site_calc_flag
_atom_site_refinement_flags_posn
_atom_site_refinement_flags_adp
_atom_site_refinement_flags_occupancy
_atom_site_disorder_assembly
_atom_site_disorder_group
Pd1 Pd 0.72729(2) 0.38288(2) 0.27222(2) 0.01306(2) Uani 1 1 d . . . . .
Pd2 Pd 0.58758(2) 0.13927(2) 0.16750(2) 0.01464(2) Uani 1 1 d . . . . .
Pd3 Pd 0.52709(2) 0.29943(2) 0.35746(2) 0.01486(2) Uani 1 1 d . . . . .
Pd4 Pd 0.77048(2) 0.20504(2) 0.37546(2) 0.01473(2) Uani 1 1 d . . . . .
O1 O 0.82543(15) 0.40511(15) 0.07742(11) 0.0269(3) Uani 1 1 d . . . . .
O2 O 0.83503(11) 0.29077(11) 0.31756(9) 0.0162(2) Uani 1 1 d . . . . .
O3 O 0.55251(15) 0.24179(14) -0.02612(10) 0.0246(3) Uani 1 1 d . . . . .
O4 O 0.47274(12) 0.21096(12) 0.22467(9) 0.0188(2) Uani 1 1 d . . . . .
O5 O 0.54297(14) 0.39102(15) 0.60828(10) 0.0263(3) Uani 1 1 d . . . . .
O6 O 0.63899(12) 0.41372(11) 0.35911(9) 0.0171(2) Uani 1 1 d . . . . .
O7 O 0.69295(19) 0.14106(16) 0.56372(12) 0.0358(4) Uani 1 1 d . . . . .
O8 O 0.67272(12) 0.08686(12) 0.26307(9) 0.0184(2) Uani 1 1 d . . . . .
N1 N 0.64543(14) 0.47018(13) 0.21059(10) 0.0167(2) Uani 1 1 d . . . . .
N2 N 0.80827(13) 0.35702(13) 0.18859(10) 0.0153(2) Uani 1 1 d . . . . .
N3 N 0.67554(14) 0.07634(13) 0.08538(10) 0.0170(2) Uani 1 1 d . . . . .
N4 N 0.51728(14) 0.19735(13) 0.08196(10) 0.0166(2) Uani 1 1 d . . . . .
N5 N 0.42672(14) 0.20956(14) 0.38599(11) 0.0186(3) Uani 1 1 d . . . . .
N6 N 0.57688(13) 0.38071(14) 0.48167(10) 0.0169(2) Uani 1 1 d . . . . .
N7 N 0.85163(14) 0.30308(13) 0.49882(10) 0.0174(2) Uani 1 1 d . . . . .
N8 N 0.70216(14) 0.13056(14) 0.43008(10) 0.0186(3) Uani 1 1 d . . . . .
C1 C 0.55957(17) 0.52376(17) 0.22739(14) 0.0214(3) Uani 1 1 d . . . . .
H1 H 0.5323 0.5214 0.2725 0.026 Uiso 1 1 calc R U . . .
C2 C 0.5105(2) 0.5828(2) 0.17900(17) 0.0282(4) Uani 1 1 d . . . . .
H2 H 0.4497 0.6207 0.1909 0.034 Uiso 1 1 calc R U . . .
C3 C 0.5503(2) 0.5862(2) 0.11347(17) 0.0299(4) Uani 1 1 d . . . . .
H3 H 0.5174 0.6267 0.0803 0.036 Uiso 1 1 calc R U . . .
C4 C 0.6390(2) 0.5298(2) 0.09675(15) 0.0266(4) Uani 1 1 d . . . . .
H4 H 0.6675 0.5310 0.0519 0.032 Uiso 1 1 calc R U . . .
C5 C 0.68521(17) 0.47169(15) 0.14630(12) 0.0180(3) Uani 1 1 d . . . . .
C6 C 0.78116(16) 0.40780(15) 0.13298(12) 0.0174(3) Uani 1 1 d . . . . .
C7 C 0.88802(15) 0.28555(14) 0.19463(11) 0.0155(3) Uani 1 1 d . . . . .
C8 C 0.95493(18) 0.24858(18) 0.14026(13) 0.0218(3) Uani 1 1 d . . . . .
H8 H 0.9534 0.2763 0.0971 0.026 Uiso 1 1 calc R U . . .
C9 C 1.0237(2) 0.1709(2) 0.15001(16) 0.0272(4) Uani 1 1 d . . . . .
H9 H 1.0692 0.1457 0.1131 0.033 Uiso 1 1 calc R U . . .
C10 C 1.02695(19) 0.12969(19) 0.21282(15) 0.0258(4) Uani 1 1 d . . . . .
H10 H 1.0732 0.0754 0.2177 0.031 Uiso 1 1 calc R U . . .
C11 C 0.96266(17) 0.16757(16) 0.26877(13) 0.0202(3) Uani 1 1 d . . . . .
H11 H 0.9651 0.1394 0.3118 0.024 Uiso 1 1 calc R U . . .
C12 C 0.89511(15) 0.24674(15) 0.26120(11) 0.0158(3) Uani 1 1 d . . . . .
C13 C 0.74398(18) 0.00096(17) 0.08499(14) 0.0224(3) Uani 1 1 d . . . . .
H13 H 0.7587 -0.0256 0.1300 0.027 Uiso 1 1 calc R U . . .
C14 C 0.7944(2) -0.0397(2) 0.01988(16) 0.0283(4) Uani 1 1 d . . . . .
H14 H 0.8406 -0.0954 0.0189 0.034 Uiso 1 1 calc R U . . .
C15 C 0.7758(2) 0.0028(2) -0.04321(16) 0.0304(5) Uani 1 1 d . . . . .
H15 H 0.8103 -0.0228 -0.0877 0.037 Uiso 1 1 calc R U . . .
C16 C 0.70658(19) 0.08284(19) -0.04159(13) 0.0238(4) Uani 1 1 d . . . . .
H16 H 0.6946 0.1140 -0.0838 0.029 Uiso 1 1 calc R U . . .
C17 C 0.65565(16) 0.11622(15) 0.02239(11) 0.0172(3) Uani 1 1 d . . . . .
C18 C 0.57017(16) 0.19381(15) 0.02365(11) 0.0173(3) Uani 1 1 d . . . . .
C19 C 0.42835(15) 0.25536(15) 0.09907(11) 0.0167(3) Uani 1 1 d . . . . .
C20 C 0.36057(17) 0.30238(18) 0.04631(14) 0.0218(3) Uani 1 1 d . . . . .
H20 H 0.3753 0.2999 -0.0049 0.026 Uiso 1 1 calc R U . . .
C21 C 0.27155(19) 0.3527(2) 0.06967(16) 0.0277(4) Uani 1 1 d . . . . .
H21 H 0.2256 0.3852 0.0345 0.033 Uiso 1 1 calc R U . . .
C22 C 0.2494(2) 0.3557(2) 0.14420(17) 0.0302(4) Uani 1 1 d . . . . .
H22 H 0.1882 0.3900 0.1595 0.036 Uiso 1 1 calc R U . . .
C23 C 0.31618(18) 0.30863(19) 0.19647(15) 0.0250(4) Uani 1 1 d . . . . .
H23 H 0.3000 0.3100 0.2469 0.030 Uiso 1 1 calc R U . . .
C24 C 0.40633(16) 0.25975(16) 0.17474(12) 0.0180(3) Uani 1 1 d . . . . .
C25 C 0.35338(18) 0.12024(18) 0.33105(15) 0.0233(3) Uani 1 1 d . . . . .
H25 H 0.3461 0.0935 0.2710 0.028 Uiso 1 1 calc R U . . .
C26 C 0.28724(19) 0.0655(2) 0.36020(17) 0.0269(4) Uani 1 1 d . . . . .
H26 H 0.2356 0.0017 0.3207 0.032 Uiso 1 1 calc R U . . .
C27 C 0.29817(19) 0.1057(2) 0.44782(17) 0.0281(4) Uani 1 1 d . . . . .
H27 H 0.2533 0.0700 0.4689 0.034 Uiso 1 1 calc R U . . .
C28 C 0.37503(18) 0.1987(2) 0.50486(15) 0.0246(4) Uani 1 1 d . . . . .
H28 H 0.3834 0.2271 0.5651 0.029 Uiso 1 1 calc R U . . .
C29 C 0.43897(16) 0.24892(17) 0.47219(13) 0.0186(3) Uani 1 1 d . . . . .
C30 C 0.52569(16) 0.34881(17) 0.52947(12) 0.0188(3) Uani 1 1 d . . . . .
C31 C 0.65892(15) 0.47115(15) 0.50987(11) 0.0164(3) Uani 1 1 d . . . . .
C32 C 0.71096(16) 0.54337(17) 0.59592(12) 0.0203(3) Uani 1 1 d . . . . .
H32 H 0.6905 0.5337 0.6416 0.024 Uiso 1 1 calc R U . . .
C33 C 0.79281(18) 0.62951(18) 0.61457(14) 0.0234(3) Uani 1 1 d . . . . .
H33 H 0.8287 0.6779 0.6731 0.028 Uiso 1 1 calc R U . . .
C34 C 0.82251(18) 0.64527(17) 0.54830(14) 0.0223(3) Uani 1 1 d . . . . .
H34 H 0.8774 0.7051 0.5615 0.027 Uiso 1 1 calc R U . . .
C35 C 0.77177(17) 0.57319(16) 0.46224(13) 0.0197(3) Uani 1 1 d . . . . .
H35 H 0.7924 0.5836 0.4169 0.024 Uiso 1 1 calc R U . . .
C36 C 0.69100(15) 0.48614(14) 0.44306(11) 0.0156(3) Uani 1 1 d . . . . .
C37 C 0.92916(16) 0.39045(16) 0.52781(13) 0.0198(3) Uani 1 1 d . . . . .
H37 H 0.9530 0.4098 0.4873 0.024 Uiso 1 1 calc R U . . .
C38 C 0.97606(19) 0.45421(18) 0.61618(14) 0.0248(4) Uani 1 1 d . . . . .
H38 H 1.0318 0.5158 0.6357 0.030 Uiso 1 1 calc R U . . .
C39 C 0.9403(2) 0.4265(2) 0.67501(15) 0.0316(5) Uani 1 1 d . . . . .
H39 H 0.9707 0.4693 0.7355 0.038 Uiso 1 1 calc R U . . .
C40 C 0.8590(2) 0.3347(2) 0.64431(14) 0.0309(5) Uani 1 1 d . . . . .
H40 H 0.8334 0.3141 0.6836 0.037 Uiso 1 1 calc R U . . .
C41 C 0.81655(19) 0.27445(17) 0.55590(13) 0.0218(3) Uani 1 1 d . . . . .
C42 C 0.72946(19) 0.17428(17) 0.51739(13) 0.0227(3) Uani 1 1 d . . . . .
C43 C 0.62121(16) 0.04030(15) 0.37045(12) 0.0185(3) Uani 1 1 d . . . . .
C44 C 0.55483(19) -0.02627(18) 0.39026(14) 0.0232(3) Uani 1 1 d . . . . .
H44 H 0.5606 -0.0114 0.4490 0.028 Uiso 1 1 calc R U . . .
C45 C 0.4798(2) -0.11496(19) 0.32336(16) 0.0280(4) Uani 1 1 d . . . . .
H45 H 0.4344 -0.1605 0.3367 0.034 Uiso 1 1 calc R U . . .
C46 C 0.4709(2) -0.13708(19) 0.23765(16) 0.0282(4) Uani 1 1 d . . . . .
H46 H 0.4206 -0.1985 0.1926 0.034 Uiso 1 1 calc R U . . .
C47 C 0.53536(19) -0.06974(17) 0.21703(14) 0.0241(4) Uani 1 1 d . . . . .
H47 H 0.5288 -0.0849 0.1581 0.029 Uiso 1 1 calc R U . . .
C48 C 0.60888(16) 0.01939(15) 0.28273(12) 0.0180(3) Uani 1 1 d . . . . .
C49 C 0.90872(19) 0.3261(2) -0.08897(16) 0.0396(6) Uani 0.537(10) 1 d D . P A 1
H49 H 0.9053 0.3639 -0.0286 0.047 Uiso 0.537(10) 1 calc R U P A 1
Cl1 Cl 1.01538(6) 0.40565(7) -0.09801(5) 0.04040(15) Uani 0.537(10) 1 d D . P A 1
Cl2 Cl 0.95039(17) 0.19948(10) -0.09494(12) 0.1026(6) Uani 0.537(10) 1 d D . P A 1
Cl3 Cl 0.78146(15) 0.3438(5) -0.1589(2) 0.0638(11) Uani 0.537(10) 1 d D . P A 1
C49' C 0.90872(19) 0.3261(2) -0.08897(16) 0.0396(6) Uani 0.463(10) 1 d D . P A 2
H49' H 0.8888 0.3644 -0.0348 0.047 Uiso 0.463(10) 1 calc R U P A 2
Cl1' Cl 1.01538(6) 0.40565(7) -0.09801(5) 0.04040(15) Uani 0.463(10) 1 d . . P A 2
Cl2' Cl 0.95039(17) 0.19948(10) -0.09494(12) 0.1026(6) Uani 0.463(10) 1 d . . P A 2
Cl3' Cl 0.7877(2) 0.2726(7) -0.1802(2) 0.0656(17) Uani 0.463(10) 1 d D . P A 2
C50 C 0.8545(4) -0.1031(5) 0.3339(4) 0.58(3) Uani 0.613(5) 1 d D . P B 3
H50 H 0.8126 -0.0398 0.3509 0.690 Uiso 0.613(5) 1 calc R U P B 3
Cl4 Cl 0.7983(8) -0.2208(6) 0.3383(7) 0.279(6) Uani 0.613(5) 1 d D . P B 3
Cl5 Cl 0.9847(11) -0.0920(10) 0.4085(12) 0.517(14) Uani 0.613(5) 1 d D . P B 3
Cl6 Cl 0.8453(8) -0.1573(7) 0.2261(5) 0.433(9) Uani 0.613(5) 1 d D . P B 3
C50' C 0.8545(4) -0.1031(5) 0.3339(4) 0.58(3) Uani 0.387(5) 1 d D . P B 4
H50' H 0.8144 -0.0385 0.3513 0.690 Uiso 0.387(5) 1 calc R U P B 4
Cl4' Cl 0.9974(3) -0.0856(3) 0.3380(3) 0.0777(13) Uani 0.387(5) 1 d D . P B 4
Cl5' Cl 0.8026(4) -0.2058(4) 0.2279(5) 0.181(5) Uani 0.387(5) 1 d D . P B 4
Cl6' Cl 0.8751(11) -0.1880(6) 0.3923(6) 0.170(5) Uani 0.387(5) 1 d D . P B 4

loop_
_atom_site_aniso_label
_atom_site_aniso_U_11
_atom_site_aniso_U_22
_atom_site_aniso_U_33
_atom_site_aniso_U_23
_atom_site_aniso_U_13
_atom_site_aniso_U_12
Pd1 0.01554(5) 0.01478(5) 0.01252(5) 0.00734(4) 0.00704(4) 0.00365(4)
Pd2 0.01872(5) 0.01470(5) 0.01161(5) 0.00610(4) 0.00509(4) 0.00288(4)
Pd3 0.01622(5) 0.01768(5) 0.01332(5) 0.00694(4) 0.00732(4) 0.00294(4)
Pd4 0.01680(5) 0.01704(5) 0.01336(5) 0.00918(4) 0.00486(4) 0.00251(4)
O1 0.0353(8) 0.0355(8) 0.0253(7) 0.0201(7) 0.0205(6) 0.0125(7)
O2 0.0194(5) 0.0190(5) 0.0160(5) 0.0107(4) 0.0087(4) 0.0059(4)
O3 0.0343(8) 0.0288(7) 0.0211(6) 0.0165(6) 0.0141(6) 0.0132(6)
O4 0.0220(6) 0.0218(6) 0.0142(5) 0.0071(5) 0.0077(4) 0.0046(5)
O5 0.0283(7) 0.0379(9) 0.0164(6) 0.0118(6) 0.0110(5) 0.0023(6)
O6 0.0195(5) 0.0204(6) 0.0146(5) 0.0074(4) 0.0091(4) 0.0020(4)
O7 0.0524(11) 0.0362(9) 0.0218(7) 0.0144(7) 0.0137(7) -0.0105(8)
O8 0.0228(6) 0.0195(6) 0.0155(5) 0.0101(5) 0.0056(4) 0.0011(5)
N1 0.0199(6) 0.0167(6) 0.0174(6) 0.0091(5) 0.0083(5) 0.0047(5)
N2 0.0182(6) 0.0179(6) 0.0144(5) 0.0086(5) 0.0085(5) 0.0052(5)
N3 0.0204(6) 0.0155(6) 0.0155(6) 0.0062(5) 0.0061(5) 0.0043(5)
N4 0.0201(6) 0.0184(6) 0.0131(5) 0.0075(5) 0.0062(5) 0.0054(5)
N5 0.0179(6) 0.0218(7) 0.0205(6) 0.0115(6) 0.0083(5) 0.0034(5)
N6 0.0175(6) 0.0224(7) 0.0145(5) 0.0090(5) 0.0082(5) 0.0034(5)
N7 0.0196(6) 0.0195(6) 0.0151(6) 0.0091(5) 0.0054(5) 0.0024(5)
N8 0.0221(6) 0.0212(7) 0.0159(6) 0.0112(5) 0.0060(5) 0.0008(5)
C1 0.0231(8) 0.0221(8) 0.0249(8) 0.0131(7) 0.0107(7) 0.0091(6)
C2 0.0290(10) 0.0278(10) 0.0368(11) 0.0198(9) 0.0129(9) 0.0147(8)
C3 0.0356(11) 0.0318(11) 0.0331(11) 0.0235(9) 0.0113(9) 0.0153(9)
C4 0.0338(10) 0.0296(10) 0.0265(9) 0.0203(8) 0.0115(8) 0.0101(8)
C5 0.0231(7) 0.0194(7) 0.0168(7) 0.0114(6) 0.0081(6) 0.0055(6)
C6 0.0225(7) 0.0188(7) 0.0159(6) 0.0099(6) 0.0093(6) 0.0040(6)
C7 0.0166(6) 0.0166(6) 0.0151(6) 0.0069(5) 0.0065(5) 0.0038(5)
C8 0.0235(8) 0.0265(9) 0.0209(8) 0.0101(7) 0.0134(7) 0.0090(7)
C9 0.0257(9) 0.0324(10) 0.0287(10) 0.0115(8) 0.0159(8) 0.0141(8)
C10 0.0229(8) 0.0261(9) 0.0287(9) 0.0102(8) 0.0086(7) 0.0114(7)
C11 0.0199(7) 0.0201(8) 0.0216(8) 0.0097(6) 0.0054(6) 0.0062(6)
C12 0.0159(6) 0.0172(7) 0.0159(6) 0.0076(5) 0.0057(5) 0.0030(5)
C13 0.0257(8) 0.0211(8) 0.0240(8) 0.0117(7) 0.0086(7) 0.0088(7)
C14 0.0314(10) 0.0278(10) 0.0308(10) 0.0128(8) 0.0145(9) 0.0158(8)
C15 0.0336(11) 0.0363(12) 0.0286(10) 0.0128(9) 0.0193(9) 0.0168(9)
C16 0.0278(9) 0.0306(10) 0.0203(8) 0.0133(7) 0.0132(7) 0.0128(8)
C17 0.0214(7) 0.0178(7) 0.0133(6) 0.0065(5) 0.0060(5) 0.0056(6)
C18 0.0222(7) 0.0185(7) 0.0130(6) 0.0069(5) 0.0069(5) 0.0055(6)
C19 0.0174(6) 0.0178(7) 0.0156(6) 0.0068(5) 0.0057(5) 0.0038(5)
C20 0.0212(7) 0.0256(9) 0.0222(8) 0.0130(7) 0.0069(6) 0.0067(7)
C21 0.0226(8) 0.0333(11) 0.0323(10) 0.0177(9) 0.0090(8) 0.0117(8)
C22 0.0232(9) 0.0362(12) 0.0350(11) 0.0140(9) 0.0139(8) 0.0127(8)
C23 0.0225(8) 0.0304(10) 0.0242(9) 0.0097(8) 0.0114(7) 0.0076(7)
C24 0.0177(7) 0.0201(7) 0.0152(6) 0.0057(6) 0.0053(5) 0.0025(6)
C25 0.0222(8) 0.0241(9) 0.0247(8) 0.0115(7) 0.0064(7) 0.0013(7)
C26 0.0218(8) 0.0267(10) 0.0351(11) 0.0175(9) 0.0065(8) 0.0004(7)
C27 0.0229(8) 0.0346(11) 0.0372(11) 0.0247(10) 0.0109(8) 0.0027(8)
C28 0.0227(8) 0.0321(10) 0.0284(9) 0.0202(8) 0.0108(7) 0.0036(7)
C29 0.0173(6) 0.0250(8) 0.0201(7) 0.0138(6) 0.0087(6) 0.0045(6)
C30 0.0179(7) 0.0262(8) 0.0169(7) 0.0109(6) 0.0089(6) 0.0051(6)
C31 0.0158(6) 0.0201(7) 0.0146(6) 0.0065(5) 0.0068(5) 0.0042(5)
C32 0.0194(7) 0.0262(8) 0.0152(7) 0.0065(6) 0.0073(6) 0.0029(6)
C33 0.0207(8) 0.0257(9) 0.0198(8) 0.0043(7) 0.0069(6) 0.0008(7)
C34 0.0225(8) 0.0207(8) 0.0219(8) 0.0056(6) 0.0082(6) 0.0001(6)
C35 0.0215(7) 0.0203(7) 0.0202(7) 0.0085(6) 0.0100(6) 0.0030(6)
C36 0.0170(6) 0.0166(6) 0.0153(6) 0.0065(5) 0.0076(5) 0.0042(5)
C37 0.0200(7) 0.0218(8) 0.0197(7) 0.0108(6) 0.0055(6) 0.0028(6)
C38 0.0255(9) 0.0244(9) 0.0207(8) 0.0077(7) 0.0035(7) -0.0012(7)
C39 0.0393(12) 0.0327(11) 0.0178(8) 0.0075(8) 0.0056(8) -0.0036(9)
C40 0.0422(13) 0.0328(11) 0.0165(8) 0.0101(8) 0.0080(8) -0.0045(9)
C41 0.0280(9) 0.0230(8) 0.0167(7) 0.0102(6) 0.0075(6) -0.0002(7)
C42 0.0312(9) 0.0226(8) 0.0176(7) 0.0107(6) 0.0093(7) 0.0000(7)
C43 0.0213(7) 0.0186(7) 0.0198(7) 0.0122(6) 0.0065(6) 0.0029(6)
C44 0.0265(9) 0.0240(9) 0.0253(8) 0.0165(7) 0.0084(7) 0.0017(7)
C45 0.0300(10) 0.0252(9) 0.0318(10) 0.0176(8) 0.0061(8) -0.0032(8)
C46 0.0310(10) 0.0227(9) 0.0292(10) 0.0130(8) 0.0041(8) -0.0052(8)
C47 0.0285(9) 0.0210(8) 0.0208(8) 0.0103(7) 0.0027(7) -0.0012(7)
C48 0.0207(7) 0.0165(7) 0.0189(7) 0.0104(6) 0.0048(6) 0.0026(5)
C49 0.0332(12) 0.0591(18) 0.0306(11) 0.0184(12) 0.0159(10) -0.0009(12)
Cl1 0.0366(3) 0.0553(4) 0.0361(3) 0.0216(3) 0.0171(3) -0.0001(3)
Cl2 0.1695(16) 0.0492(6) 0.1397(13) 0.0345(7) 0.1260(13) 0.0222(8)
Cl3 0.0270(6) 0.102(3) 0.0703(13) 0.0451(17) 0.0124(7) -0.0041(10)
C49' 0.0332(12) 0.0591(18) 0.0306(11) 0.0184(12) 0.0159(10) -0.0009(12)
Cl1' 0.0366(3) 0.0553(4) 0.0361(3) 0.0216(3) 0.0171(3) -0.0001(3)
Cl2' 0.1695(16) 0.0492(6) 0.1397(13) 0.0345(7) 0.1260(13) 0.0222(8)
Cl3' 0.0284(8) 0.120(4) 0.0539(15) 0.051(2) -0.0009(8) -0.0127(13)
C50 0.55(4) 0.99(6) 0.96(6) 0.93(6) 0.60(4) 0.62(4)
Cl4 0.256(9) 0.315(11) 0.309(12) 0.081(9) 0.217(9) -0.037(7)
Cl5 0.389(16) 0.240(11) 0.56(3) 0.019(13) -0.207(16) 0.051(11)
Cl6 0.485(15) 0.694(19) 0.690(19) 0.651(18) 0.486(15) 0.461(14)
C50' 0.55(4) 0.99(6) 0.96(6) 0.93(6) 0.60(4) 0.62(4)
Cl4' 0.0488(15) 0.090(2) 0.122(3) 0.074(2) 0.0223(17) 0.0151(14)
Cl5' 0.066(3) 0.071(3) 0.272(10) -0.053(4) 0.016(4) -0.008(2)
Cl6' 0.315(14) 0.082(3) 0.185(8) 0.059(4) 0.177(9) 0.032(5)

loop_
_atom_type_symbol
_atom_type_description
_atom_type_scat_dispersion_real
_atom_type_scat_dispersion_imag
_atom_type_scat_source
C C 0.0033 0.0016 'International Tables Vol C Tables 4.2.6.8 and 6.1.1.4'
H H 0.0000 0.0000 'International Tables Vol C Tables 4.2.6.8 and 6.1.1.4'
Cl Cl 0.1484 0.1585 'International Tables Vol C Tables 4.2.6.8 and 6.1.1.4'
N N 0.0061 0.0033 'International Tables Vol C Tables 4.2.6.8 and 6.1.1.4'
O O 0.0106 0.0060 'International Tables Vol C Tables 4.2.6.8 and 6.1.1.4'
Pd Pd -0.9988 1.0072 'International Tables Vol C Tables 4.2.6.8 and 6.1.1.4'

loop_
_geom_angle_atom_site_label_1
_geom_angle_atom_site_label_2
_geom_angle_atom_site_label_3
_geom_angle
N2 Pd1 N1 82.84(6)
N2 Pd1 O2 83.71(6)
N1 Pd1 O2 166.44(6)
N2 Pd1 O6 178.12(6)
N1 Pd1 O6 95.29(6)
O2 Pd1 O6 98.15(6)
N2 Pd1 Pd2 90.48(5)
N1 Pd1 Pd2 104.99(5)
O2 Pd1 Pd2 76.86(5)
O6 Pd1 Pd2 90.18(4)
N4 Pd2 N3 81.92(7)
N4 Pd2 O4 83.60(6)
N3 Pd2 O4 165.15(6)
N4 Pd2 O8 175.66(6)
N3 Pd2 O8 97.50(6)
O4 Pd2 O8 97.19(6)
N4 Pd2 Pd1 82.95(5)
N3 Pd2 Pd1 99.80(5)
O4 Pd2 Pd1 81.60(5)
O8 Pd2 Pd1 92.93(4)
N6 Pd3 N5 82.66(7)
N6 Pd3 O6 83.62(6)
N5 Pd3 O6 166.21(6)
N6 Pd3 O4 179.32(6)
N5 Pd3 O4 96.67(7)
O6 Pd3 O4 97.05(6)
N8 Pd4 N7 82.26(7)
N8 Pd4 O8 84.73(7)
N7 Pd4 O8 166.98(6)
N8 Pd4 O2 176.24(6)
N7 Pd4 O2 97.58(6)
O8 Pd4 O2 95.44(6)
C12 O2 Pd1 109.30(10)
C12 O2 Pd4 122.99(11)
Pd1 O2 Pd4 114.53(6)
C24 O4 Pd2 109.33(11)
C24 O4 Pd3 116.18(12)
Pd2 O4 Pd3 118.49(7)
C36 O6 Pd3 109.86(10)
C36 O6 Pd1 118.69(11)
Pd3 O6 Pd1 123.14(7)
C48 O8 Pd4 108.39(11)
C48 O8 Pd2 116.77(12)
Pd4 O8 Pd2 115.52(7)
C1 N1 C5 121.05(16)
C1 N1 Pd1 126.38(13)
C5 N1 Pd1 112.58(12)
C6 N2 C7 129.07(15)
C6 N2 Pd1 117.30(12)
C7 N2 Pd1 113.63(11)
C13 N3 C17 119.83(17)
C13 N3 Pd2 128.12(14)
C17 N3 Pd2 112.00(12)
C18 N4 C19 127.82(15)
C18 N4 Pd2 117.02(12)
C19 N4 Pd2 114.09(11)
C25 N5 C29 120.42(17)
C25 N5 Pd3 127.32(14)
C29 N5 Pd3 112.26(13)
C30 N6 C31 128.04(16)
C30 N6 Pd3 117.98(14)
C31 N6 Pd3 113.85(11)
C37 N7 C41 119.93(17)
C37 N7 Pd4 127.67(13)
C41 N7 Pd4 112.36(13)
C42 N8 C43 128.31(16)
C42 N8 Pd4 118.17(14)
C43 N8 Pd4 113.28(12)
N1 C1 C2 120.10(19)
N1 C1 H1 120.0
C2 C1 H1 120.0
C3 C2 C1 119.9(2)
C3 C2 H2 120.0
C1 C2 H2 120.0
C2 C3 C4 119.16(19)
C2 C3 H3 120.4
C4 C3 H3 120.4
C5 C4 C3 119.1(2)
C5 C4 H4 120.5
C3 C4 H4 120.5
N1 C5 C4 120.69(18)
N1 C5 C6 116.30(15)
C4 C5 C6 123.01(17)
O1 C6 N2 127.22(18)
O1 C6 C5 121.87(17)
N2 C6 C5 110.91(14)
C8 C7 N2 126.08(16)
C8 C7 C12 119.54(16)
N2 C7 C12 114.34(15)
C9 C8 C7 119.38(19)
C9 C8 H8 120.3
C7 C8 H8 120.3
C10 C9 C8 120.98(19)
C10 C9 H9 119.5
C8 C9 H9 119.5
C9 C10 C11 120.27(19)
C9 C10 H10 119.9
C11 C10 H10 119.9
C12 C11 C10 119.63(19)
C12 C11 H11 120.2
C10 C11 H11 120.2
O2 C12 C11 121.84(16)
O2 C12 C7 118.06(15)
C11 C12 C7 120.09(16)
N3 C13 C14 121.37(19)
N3 C13 H13 119.3
C14 C13 H13 119.3
C15 C14 C13 118.6(2)
C15 C14 H14 120.7
C13 C14 H14 120.7
C14 C15 C16 119.9(2)
C14 C15 H15 120.0
C16 C15 H15 120.0
C17 C16 C15 118.61(19)
C17 C16 H16 120.7
C15 C16 H16 120.7
N3 C17 C16 121.62(17)
N3 C17 C18 116.19(15)
C16 C17 C18 122.11(16)
O3 C18 N4 127.88(18)
O3 C18 C17 121.52(16)
N4 C18 C17 110.55(15)
C20 C19 C24 120.01(17)
C20 C19 N4 125.91(17)
C24 C19 N4 114.02(16)
C21 C20 C19 119.30(19)
C21 C20 H20 120.3
C19 C20 H20 120.3
C22 C21 C20 120.4(2)
C22 C21 H21 119.8
C20 C21 H21 119.8
C21 C22 C23 120.4(2)
C21 C22 H22 119.8
C23 C22 H22 119.8
C24 C23 C22 119.8(2)
C24 C23 H23 120.1
C22 C23 H23 120.1
O4 C24 C23 120.97(17)
O4 C24 C19 118.94(16)
C23 C24 C19 120.04(18)
N5 C25 C26 121.2(2)
N5 C25 H25 119.4
C26 C25 H25 119.4
C27 C26 C25 118.8(2)
C27 C26 H26 120.6
C25 C26 H26 120.6
C26 C27 C28 119.76(19)
C26 C27 H27 120.1
C28 C27 H27 120.1
C29 C28 C27 118.8(2)
C29 C28 H28 120.6
C27 C28 H28 120.6
N5 C29 C28 121.05(19)
N5 C29 C30 116.62(15)
C28 C29 C30 122.33(18)
O5 C30 N6 127.9(2)
O5 C30 C29 121.71(17)
N6 C30 C29 110.42(16)
N6 C31 C32 126.17(16)
N6 C31 C36 114.48(15)
C32 C31 C36 119.34(17)
C33 C32 C31 119.87(18)
C33 C32 H32 120.1
C31 C32 H32 120.1
C34 C33 C32 120.58(19)
C34 C33 H33 119.7
C32 C33 H33 119.7
C33 C34 C35 120.03(19)
C33 C34 H34 120.0
C35 C34 H34 120.0
C36 C35 C34 119.82(18)
C36 C35 H35 120.1
C34 C35 H35 120.1
O6 C36 C35 121.47(16)
O6 C36 C31 118.18(16)
C35 C36 C31 120.34(17)
N7 C37 C38 121.61(18)
N7 C37 H37 119.2
C38 C37 H37 119.2
C39 C38 C37 119.1(2)
C39 C38 H38 120.5
C37 C38 H38 120.5
C38 C39 C40 119.1(2)
C38 C39 H39 120.4
C40 C39 H39 120.4
C41 C40 C39 118.9(2)
C41 C40 H40 120.5
C39 C40 H40 120.5
N7 C41 C40 121.3(2)
N7 C41 C42 116.25(17)
C40 C41 C42 122.41(18)
O7 C42 N8 127.9(2)
O7 C42 C41 121.24(19)
N8 C42 C41 110.81(16)
C44 C43 N8 126.44(18)
C44 C43 C48 119.53(18)
N8 C43 C48 114.03(16)
C43 C44 C45 119.6(2)
C43 C44 H44 120.2
C45 C44 H44 120.2
C46 C45 C44 120.5(2)
C46 C45 H45 119.7
C44 C45 H45 119.7
C45 C46 C47 120.3(2)
C45 C46 H46 119.8
C47 C46 H46 119.8
C48 C47 C46 119.7(2)
C48 C47 H47 120.2
C46 C47 H47 120.1
O8 C48 C47 120.21(17)
O8 C48 C43 119.53(17)
C47 C48 C43 120.25(17)
Cl1 C49 Cl2 109.86(14)
Cl1 C49 Cl3 103.62(17)
Cl2 C49 Cl3 124.6(3)
Cl1 C49 H49 105.8
Cl2 C49 H49 105.8
Cl3 C49 H49 105.8
Cl3' C49' Cl1' 115.57(17)
Cl3' C49' Cl2' 95.4(3)
Cl1' C49' Cl2' 109.86(14)
Cl3' C49' H49' 111.7
Cl1' C49' H49' 111.7
Cl2' C49' H49' 111.7
Cl6 C50 Cl5 117.3(9)
Cl6 C50 Cl4 97.2(5)
Cl5 C50 Cl4 94.2(7)
Cl6 C50 H50 114.9
Cl5 C50 H50 114.9
Cl4 C50 H50 114.9
Cl4' C50' Cl6' 94.8(5)
Cl4' C50' Cl5' 97.3(4)
Cl6' C50' Cl5' 98.0(6)
Cl4' C50' H50' 120.4
Cl6' C50' H50' 120.4
Cl5' C50' H50' 120.4

loop_
_geom_bond_atom_site_label_1
_geom_bond_atom_site_label_2
_geom_bond_distance
Pd1 N2 1.9320(15)
Pd1 N1 1.9782(16)
Pd1 O2 2.0326(14)
Pd1 O6 2.0422(13)
Pd1 Pd2 3.2375(9)
Pd2 N4 1.9335(15)
Pd2 N3 1.9994(16)
Pd2 O4 2.0291(15)
Pd2 O8 2.0700(14)
Pd3 N6 1.9326(16)
Pd3 N5 1.9872(16)
Pd3 O6 2.0229(14)
Pd3 O4 2.0689(14)
Pd4 N8 1.9293(16)
Pd4 N7 1.9989(17)
Pd4 O8 2.0224(15)
Pd4 O2 2.0564(13)
O1 C6 1.232(2)
O2 C12 1.371(2)
O3 C18 1.233(2)
O4 C24 1.379(2)
O5 C30 1.229(2)
O6 C36 1.375(2)
O7 C42 1.230(2)
O8 C48 1.378(2)
N1 C1 1.341(2)
N1 C5 1.353(2)
N2 C6 1.351(2)
N2 C7 1.403(2)
N3 C13 1.334(3)
N3 C17 1.354(2)
N4 C18 1.345(2)
N4 C19 1.404(2)
N5 C25 1.335(3)
N5 C29 1.358(3)
N6 C30 1.351(2)
N6 C31 1.398(2)
N7 C37 1.333(3)
N7 C41 1.357(2)
N8 C42 1.349(3)
N8 C43 1.404(3)
C1 C2 1.388(3)
C1 H1 0.9500
C2 C3 1.381(4)
C2 H2 0.9500
C3 C4 1.389(3)
C3 H3 0.9500
C4 C5 1.383(3)
C4 H4 0.9500
C5 C6 1.505(3)
C7 C8 1.398(2)
C7 C12 1.418(2)
C8 C9 1.389(3)
C8 H8 0.9500
C9 C10 1.387(3)
C9 H9 0.9500
C10 C11 1.394(3)
C10 H10 0.9500
C11 C12 1.388(3)
C11 H11 0.9500
C13 C14 1.394(3)
C13 H13 0.9500
C14 C15 1.381(3)
C14 H14 0.9500
C15 C16 1.386(3)
C15 H15 0.9500
C16 C17 1.375(3)
C16 H16 0.9500
C17 C18 1.502(3)
C19 C20 1.401(3)
C19 C24 1.402(3)
C20 C21 1.390(3)
C20 H20 0.9500
C21 C22 1.390(4)
C21 H21 0.9500
C22 C23 1.391(3)
C22 H22 0.9500
C23 C24 1.385(3)
C23 H23 0.9500
C25 C26 1.394(3)
C25 H25 0.9500
C26 C27 1.385(4)
C26 H26 0.9500
C27 C28 1.391(4)
C27 H27 0.9500
C28 C29 1.383(3)
C28 H28 0.9500
C29 C30 1.508(3)
C31 C32 1.399(3)
C31 C36 1.409(2)
C32 C33 1.392(3)
C32 H32 0.9500
C33 C34 1.389(3)
C33 H33 0.9500
C34 C35 1.396(3)
C34 H34 0.9500
C35 C36 1.390(3)
C35 H35 0.9500
C37 C38 1.394(3)
C37 H37 0.9500
C38 C39 1.383(3)
C38 H38 0.9500
C39 C40 1.399(4)
C39 H39 0.9500
C40 C41 1.382(3)
C40 H40 0.9500
C41 C42 1.505(3)
C43 C44 1.391(3)
C43 C48 1.412(3)
C44 C45 1.395(3)
C44 H44 0.9500
C45 C46 1.384(3)
C45 H45 0.9500
C46 C47 1.392(3)
C46 H46 0.9500
C47 C48 1.383(3)
C47 H47 0.9500
C49 Cl1 1.753(2)
C49 Cl2 1.757(3)
C49 Cl3 1.784(3)
C49 H49 1.0000
C49' Cl3' 1.749(3)
C49' Cl1' 1.753(2)
C49' Cl2' 1.757(3)
C49' H49' 1.0000
C50 Cl6 1.716(5)
C50 Cl5 1.728(5)
C50 Cl4 1.740(5)
C50 H50 1.0000
C50' Cl4' 1.760(5)
C50' Cl6' 1.763(5)
C50' Cl5' 1.770(5)
C50' H50' 1.0000

loop_
_geom_hbond_atom_site_label_D
_geom_hbond_atom_site_label_H
_geom_hbond_atom_site_label_A
_geom_hbond_distance_DH
_geom_hbond_distance_HA
_geom_hbond_distance_DA
_geom_hbond_angle_DHA
_geom_hbond_site_symmetry_A
C1 H1 O5 0.95 2.44 3.297(3) 150.6 2_666
C1 H1 O6 0.95 2.58 3.112(2) 115.5 .
C2 H2 Cl3 0.95 2.85 3.734(4) 155.1 2_665
C8 H8 O1 0.95 2.42 3.004(3) 119.3 .
C13 H13 Cl6 0.95 2.88 3.784(6) 158.9 .
C20 H20 O3 0.95 2.43 2.996(3) 117.9 .
C32 H32 O5 0.95 2.39 2.981(3) 119.8 .
C40 H40 Cl3 0.95 2.89 3.779(3) 157.0 1_556
C40 H40 Cl3' 0.95 2.82 3.767(3) 171.3 1_556
C44 H44 O7 0.95 2.41 2.998(3) 119.6 .
C47 H47 O3 0.95 2.40 3.123(3) 133.1 2_655
C49 H49 O1 1.00 2.24 3.179(3) 155.6 .
C49' H49' O1 1.00 2.20 3.179(3) 164.9 .

loop_
_geom_torsion_atom_site_label_1
_geom_torsion_atom_site_label_2
_geom_torsion_atom_site_label_3
_geom_torsion_atom_site_label_4
_geom_torsion
C5 N1 C1 C2 -0.5(3)
Pd1 N1 C1 C2 179.48(17)
N1 C1 C2 C3 0.0(4)
C1 C2 C3 C4 0.3(4)
C2 C3 C4 C5 -0.1(4)
C1 N1 C5 C4 0.7(3)
Pd1 N1 C5 C4 -179.27(17)
C1 N1 C5 C6 -179.51(18)
Pd1 N1 C5 C6 0.5(2)
C3 C4 C5 N1 -0.4(3)
C3 C4 C5 C6 179.9(2)
C7 N2 C6 O1 -3.4(3)
Pd1 N2 C6 O1 177.17(18)
C7 N2 C6 C5 176.40(17)
Pd1 N2 C6 C5 -3.0(2)
N1 C5 C6 O1 -178.60(19)
C4 C5 C6 O1 1.2(3)
N1 C5 C6 N2 1.6(2)
C4 C5 C6 N2 -178.6(2)
C6 N2 C7 C8 -2.4(3)
Pd1 N2 C7 C8 177.04(16)
C6 N2 C7 C12 179.93(18)
Pd1 N2 C7 C12 -0.6(2)
N2 C7 C8 C9 -174.8(2)
C12 C7 C8 C9 2.7(3)
C7 C8 C9 C10 0.0(4)
C8 C9 C10 C11 -1.4(4)
C9 C10 C11 C12 0.1(3)
Pd1 O2 C12 C11 -170.30(15)
Pd4 O2 C12 C11 -31.5(2)
Pd1 O2 C12 C7 10.63(19)
Pd4 O2 C12 C7 149.38(13)
C10 C11 C12 O2 -176.48(18)
C10 C11 C12 C7 2.6(3)
C8 C7 C12 O2 175.09(17)
N2 C7 C12 O2 -7.1(2)
C8 C7 C12 C11 -4.0(3)
N2 C7 C12 C11 173.82(17)
C17 N3 C13 C14 -1.2(3)
Pd2 N3 C13 C14 176.06(17)
N3 C13 C14 C15 2.5(4)
C13 C14 C15 C16 -1.1(4)
C14 C15 C16 C17 -1.6(4)
C13 N3 C17 C16 -1.6(3)
Pd2 N3 C17 C16 -179.25(17)
C13 N3 C17 C18 175.11(18)
Pd2 N3 C17 C18 -2.6(2)
C15 C16 C17 N3 2.9(3)
C15 C16 C17 C18 -173.5(2)
C19 N4 C18 O3 1.0(3)
Pd2 N4 C18 O3 -166.38(18)
C19 N4 C18 C17 -176.40(17)
Pd2 N4 C18 C17 16.3(2)
N3 C17 C18 O3 173.93(19)
C16 C17 C18 O3 -9.4(3)
N3 C17 C18 N4 -8.5(2)
C16 C17 C18 N4 168.16(19)
C18 N4 C19 C20 14.8(3)
Pd2 N4 C19 C20 -177.57(16)
C18 N4 C19 C24 -168.13(18)
Pd2 N4 C19 C24 -0.5(2)
C24 C19 C20 C21 -0.3(3)
N4 C19 C20 C21 176.7(2)
C19 C20 C21 C22 -0.5(4)
C20 C21 C22 C23 0.2(4)
C21 C22 C23 C24 0.8(4)
Pd2 O4 C24 C23 175.80(16)
Pd3 O4 C24 C23 -46.8(2)
Pd2 O4 C24 C19 -1.6(2)
Pd3 O4 C24 C19 135.80(15)
C22 C23 C24 O4 -178.9(2)
C22 C23 C24 C19 -1.6(3)
C20 C19 C24 O4 178.69(18)
N4 C19 C24 O4 1.4(3)
C20 C19 C24 C23 1.3(3)
N4 C19 C24 C23 -175.98(18)
C29 N5 C25 C26 0.4(3)
Pd3 N5 C25 C26 -179.46(16)
N5 C25 C26 C27 0.4(3)
C25 C26 C27 C28 -0.6(3)
C26 C27 C28 C29 0.1(3)
C25 N5 C29 C28 -0.9(3)
Pd3 N5 C29 C28 178.93(16)
C25 N5 C29 C30 178.71(18)
Pd3 N5 C29 C30 -1.5(2)
C27 C28 C29 N5 0.7(3)
C27 C28 C29 C30 -178.90(19)
C31 N6 C30 O5 -2.3(3)
Pd3 N6 C30 O5 -178.00(18)
C31 N6 C30 C29 177.75(17)
Pd3 N6 C30 C29 2.0(2)
N5 C29 C30 O5 179.73(19)
C28 C29 C30 O5 -0.7(3)
N5 C29 C30 N6 -0.3(2)
C28 C29 C30 N6 179.33(18)
C30 N6 C31 C32 5.0(3)
Pd3 N6 C31 C32 -179.10(15)
C30 N6 C31 C36 -176.37(18)
Pd3 N6 C31 C36 -0.5(2)
N6 C31 C32 C33 179.13(19)
C36 C31 C32 C33 0.6(3)
C31 C32 C33 C34 0.7(3)
C32 C33 C34 C35 -1.2(3)
C33 C34 C35 C36 0.4(3)
Pd3 O6 C36 C35 -179.83(14)
Pd1 O6 C36 C35 30.8(2)
Pd3 O6 C36 C31 -0.91(19)
Pd1 O6 C36 C31 -150.25(13)
C34 C35 C36 O6 179.80(17)
C34 C35 C36 C31 0.9(3)
N6 C31 C36 O6 1.0(2)
C32 C31 C36 O6 179.67(16)
N6 C31 C36 C35 179.89(16)
C32 C31 C36 C35 -1.4(3)
C41 N7 C37 C38 0.1(3)
Pd4 N7 C37 C38 177.52(16)
N7 C37 C38 C39 -0.6(3)
C37 C38 C39 C40 0.6(4)
C38 C39 C40 C41 -0.1(4)
C37 N7 C41 C40 0.5(3)
Pd4 N7 C41 C40 -177.4(2)
C37 N7 C41 C42 -179.59(18)
Pd4 N7 C41 C42 2.6(2)
C39 C40 C41 N7 -0.4(4)
C39 C40 C41 C42 179.6(2)
C43 N8 C42 O7 3.8(4)
Pd4 N8 C42 O7 177.8(2)
C43 N8 C42 C41 -176.90(19)
Pd4 N8 C42 C41 -2.9(2)
N7 C41 C42 O7 179.4(2)
C40 C41 C42 O7 -0.7(4)
N7 C41 C42 N8 0.1(3)
C40 C41 C42 N8 180.0(2)
C42 N8 C43 C44 -2.9(3)
Pd4 N8 C43 C44 -177.17(17)
C42 N8 C43 C48 176.5(2)
Pd4 N8 C43 C48 2.3(2)
N8 C43 C44 C45 -178.4(2)
C48 C43 C44 C45 2.2(3)
C43 C44 C45 C46 0.0(4)
C44 C45 C46 C47 -1.2(4)
C45 C46 C47 C48 0.3(4)
Pd4 O8 C48 C47 -179.07(16)
Pd2 O8 C48 C47 48.4(2)
Pd4 O8 C48 C43 -0.7(2)
Pd2 O8 C48 C43 -133.23(15)
C46 C47 C48 O8 -179.7(2)
C46 C47 C48 C43 1.9(3)
C44 C43 C48 O8 178.49(18)
N8 C43 C48 O8 -1.0(3)
C44 C43 C48 C47 -3.1(3)
N8 C43 C48 C47 177.38(19)
